data_4109024
loop_
_publ_author_name
'Norito Takenaka'
'Joshua P. Abell'
'Hisashi Yamamoto'

_publ_section_title
;
 Asymmetric Conjugate Addition of Silyl Enol Ethers Catalyzed by Tethered
 Bis(8-quinolinolato) Aluminum Complexes
;
_journal_name_full 'Journal of the American Chemical Society'
_journal_page_first 742
_journal_page_last 743
_journal_paper_doi 10.1021/ja0668320
_journal_volume 129
_journal_year 2007
_chemical_formula_sum 'C49 H43.5 Al Cl6.88 N2 O2'
_chemical_formula_weight 963.06
_chemical_name_systematic
; 
 ? 
;
_space_group_IT_number 14
_symmetry_space_group_name_Hall '-P 2ybc'
_symmetry_space_group_name_H-M 'P 1 21/c 1'
_atom_sites_solution_hydrogens geom
_atom_sites_solution_primary direct
_atom_sites_solution_secondary difmap
_audit_creation_method SHELXL-97
_cell_angle_alpha 90.00
_cell_angle_beta 96.99(2)
_cell_angle_gamma 90.00
_cell_formula_units_Z 8
_cell_length_a 20.26(2)
_cell_length_b 17.919(19)
_cell_length_c 26.31(3)
_cell_measurement_temperature 100(2)
_cell_volume 9481(17)
_computing_structure_refinement 'SHELXL-97 (Sheldrick, 1997)'
_computing_structure_solution 'SHELXS-97 (Sheldrick, 1990)'
_diffrn_ambient_temperature 100(2)
_diffrn_measured_fraction_theta_full 1.000
_diffrn_measured_fraction_theta_max 1.000
_diffrn_radiation_monochromator graphite
_diffrn_radiation_source 'fine-focus sealed tube'
_diffrn_radiation_type MoK\a
_diffrn_radiation_wavelength 0.71073
_diffrn_reflns_av_R_equivalents 0.1123
_diffrn_reflns_av_sigmaI/netI 0.1007
_diffrn_reflns_limit_h_max 23
_diffrn_reflns_limit_h_min -23
_diffrn_reflns_limit_k_max 20
_diffrn_reflns_limit_k_min -20
_diffrn_reflns_limit_l_max 30
_diffrn_reflns_limit_l_min -30
_diffrn_reflns_number 84746
_diffrn_reflns_theta_full 24.41
_diffrn_reflns_theta_max 24.41
_diffrn_reflns_theta_min 1.56
_exptl_absorpt_coefficient_mu 0.471
_exptl_absorpt_correction_T_max 0.9116
_exptl_absorpt_correction_T_min 0.9116
_exptl_absorpt_correction_type multi-scan
_exptl_absorpt_process_details
;
absorption corrections were made based on correspondance of
equivalent intensities usingprogram SADABS (G. Sheldrick, Bruker 
Analytical X-ray Systems, Madison, WI)
;
_exptl_crystal_density_diffrn 1.350
_exptl_crystal_F_000 3979
_exptl_crystal_size_max 0.20
_exptl_crystal_size_mid 0.20
_exptl_crystal_size_min 0.20
_refine_diff_density_max 1.114
_refine_diff_density_min -0.489
_refine_diff_density_rms 0.103
_refine_ls_extinction_method none
_refine_ls_goodness_of_fit_ref 1.349
_refine_ls_hydrogen_treatment constr
_refine_ls_matrix_type full
_refine_ls_number_parameters 1124
_refine_ls_number_reflns 15607
_refine_ls_number_restraints 0
_refine_ls_restrained_S_all 1.349
_refine_ls_R_factor_all 0.1824
_refine_ls_R_factor_gt 0.1504
_refine_ls_shift/su_max 0.000
_refine_ls_shift/su_mean 0.000
_refine_ls_structure_factor_coef Fsqd
_refine_ls_weighting_details 'calc w=1/[\s^2^(Fo^2^)+(0.0732P)^2^+37.0642P] where P=(Fo^2^+2Fc^2^)/3'
_refine_ls_weighting_scheme calc
_refine_ls_wR_factor_gt 0.2660
_refine_ls_wR_factor_ref 0.2820
_reflns_number_gt 12649
_reflns_number_total 15607
_reflns_threshold_expression >2sigma(I)
_cod_data_source_file ja0668320si20060920_073832.cif
_cod_data_source_block nori14s
_cod_original_formula_sum 'C49 H43.50 Al Cl6.88 N2 O2'
_cod_database_code 4109024

loop_
_symmetry_equiv_pos_as_xyz
'x, y, z'
'-x, y+1/2, -z+1/2'
'-x, -y, -z'
'x, -y-1/2, z-1/2'

loop_
_atom_site_label
_atom_site_type_symbol
_atom_site_fract_x
_atom_site_fract_y
_atom_site_fract_z
_atom_site_U_iso_or_equiv
_atom_site_adp_type
_atom_site_occupancy
_atom_site_symmetry_multiplicity
_atom_site_calc_flag
_atom_site_refinement_flags
Al1 Al 0.07304(11) 0.63974(13) 0.28324(9) 0.0167(5) Uani 1 1 d .
Al2 Al 0.43728(12) 0.84579(13) 0.22126(9) 0.0182(5) Uani 1 1 d .
C1 C -0.0444(4) 0.6246(4) 0.3164(3) 0.0173(18) Uani 1 1 d .
C2 C -0.0988(4) 0.6414(4) 0.3410(3) 0.0231(19) Uani 1 1 d .
C3 C -0.1612(4) 0.6105(5) 0.3194(4) 0.030(2) Uani 1 1 d .
H3 H -0.1997 0.6229 0.3349 0.036 Uiso 1 1 calc R
C4 C -0.1684(4) 0.5641(5) 0.2778(3) 0.025(2) Uani 1 1 d .
H4 H -0.2107 0.5439 0.2657 0.030 Uiso 1 1 calc R
C5 C -0.1128(4) 0.5464(4) 0.2529(3) 0.0209(19) Uani 1 1 d .
C6 C -0.0512(4) 0.5795(4) 0.2719(3) 0.0199(18) Uani 1 1 d .
C7 C -0.0924(4) 0.6900(5) 0.3903(3) 0.024(2) Uani 1 1 d .
C8 C -0.1606(5) 0.7043(6) 0.4094(4) 0.044(3) Uani 1 1 d .
H8A H -0.1898 0.7305 0.3828 0.066 Uiso 1 1 calc R
H8B H -0.1543 0.7349 0.4405 0.066 Uiso 1 1 calc R
H8C H -0.1808 0.6565 0.4170 0.066 Uiso 1 1 calc R
C9 C -0.0473(4) 0.6499(5) 0.4325(3) 0.027(2) Uani 1 1 d .
H9A H -0.0682 0.6029 0.4410 0.040 Uiso 1 1 calc R
H9B H -0.0406 0.6816 0.4630 0.040 Uiso 1 1 calc R
H9C H -0.0043 0.6394 0.4205 0.040 Uiso 1 1 calc R
C10 C -0.0618(5) 0.7657(5) 0.3783(4) 0.030(2) Uani 1 1 d .
H10A H -0.0190 0.7575 0.3654 0.045 Uiso 1 1 calc R
H10B H -0.0550 0.7960 0.4095 0.045 Uiso 1 1 calc R
H10C H -0.0920 0.7919 0.3523 0.045 Uiso 1 1 calc R
C11 C -0.1123(4) 0.4946(5) 0.2119(3) 0.024(2) Uani 1 1 d .
H11 H -0.1524 0.4716 0.1972 0.029 Uiso 1 1 calc R
C12 C -0.0533(4) 0.4784(4) 0.1942(3) 0.0212(19) Uani 1 1 d .
H12 H -0.0522 0.4419 0.1681 0.025 Uiso 1 1 calc R
C13 C 0.0065(4) 0.5151(4) 0.2140(3) 0.0189(18) Uani 1 1 d .
C14 C 0.0695(4) 0.4911(4) 0.1961(3) 0.0189(18) Uani 1 1 d .
C15 C 0.1026(4) 0.4285(5) 0.2208(3) 0.025(2) Uani 1 1 d .
H15 H 0.0853 0.4060 0.2491 0.030 Uiso 1 1 calc R
C16 C 0.1592(4) 0.4005(5) 0.2044(4) 0.030(2) Uani 1 1 d .
H16 H 0.1816 0.3597 0.2220 0.036 Uiso 1 1 calc R
C17 C 0.1847(4) 0.4314(5) 0.1615(3) 0.0227(19) Uani 1 1 d .
C18 C 0.2417(4) 0.4010(5) 0.1427(4) 0.028(2) Uani 1 1 d .
H18 H 0.2633 0.3590 0.1594 0.034 Uiso 1 1 calc R
C19 C 0.2661(5) 0.4310(5) 0.1013(4) 0.035(2) Uani 1 1 d .
H19 H 0.3039 0.4094 0.0889 0.042 Uiso 1 1 calc R
C20 C 0.2355(4) 0.4940(5) 0.0768(3) 0.030(2) Uani 1 1 d .
H20 H 0.2531 0.5156 0.0484 0.035 Uiso 1 1 calc R
C21 C 0.1800(4) 0.5240(5) 0.0942(3) 0.024(2) Uani 1 1 d .
H21 H 0.1596 0.5663 0.0772 0.029 Uiso 1 1 calc R
C22 C 0.1527(4) 0.4944(4) 0.1360(3) 0.0182(18) Uani 1 1 d .
C23 C 0.0949(4) 0.5243(4) 0.1547(3) 0.0186(18) Uani 1 1 d .
C24 C 0.0638(4) 0.5939(4) 0.1319(3) 0.0166(17) Uani 1 1 d .
C25 C 0.0913(4) 0.6619(5) 0.1480(3) 0.0227(19) Uani 1 1 d .
C26 C 0.0678(4) 0.7293(4) 0.1245(3) 0.0217(19) Uani 1 1 d .
H26 H 0.0882 0.7752 0.1355 0.026 Uiso 1 1 calc R
C27 C 0.0160(4) 0.7289(5) 0.0860(3) 0.028(2) Uani 1 1 d .
H27 H -0.0002 0.7747 0.0712 0.034 Uiso 1 1 calc R
C28 C -0.0138(4) 0.6605(5) 0.0680(3) 0.0236(19) Uani 1 1 d .
C29 C 0.0101(4) 0.5917(5) 0.0902(3) 0.0210(19) Uani 1 1 d .
C30 C -0.0195(4) 0.5250(4) 0.0707(3) 0.0207(19) Uani 1 1 d .
H30 H -0.0040 0.4787 0.0851 0.025 Uiso 1 1 calc R
C31 C -0.0697(5) 0.5255(5) 0.0315(4) 0.032(2) Uani 1 1 d .
H31 H -0.0884 0.4796 0.0189 0.038 Uiso 1 1 calc R
C32 C -0.0947(5) 0.5935(5) 0.0091(3) 0.031(2) Uani 1 1 d .
H32 H -0.1302 0.5932 -0.0181 0.037 Uiso 1 1 calc R
C33 C -0.0669(4) 0.6594(5) 0.0271(3) 0.030(2) Uani 1 1 d .
H33 H -0.0832 0.7051 0.0122 0.036 Uiso 1 1 calc R
C34 C 0.1520(4) 0.6613(4) 0.1870(3) 0.0186(18) Uani 1 1 d .
C35 C 0.2140(4) 0.6797(4) 0.1691(3) 0.0222(19) Uani 1 1 d .
H35 H 0.2145 0.6989 0.1355 0.027 Uiso 1 1 calc R
C36 C 0.2730(4) 0.6695(4) 0.2007(3) 0.024(2) Uani 1 1 d .
H36 H 0.3142 0.6814 0.1888 0.029 Uiso 1 1 calc R
C37 C 0.2720(4) 0.6416(4) 0.2503(3) 0.0170(18) Uani 1 1 d .
C38 C 0.2095(4) 0.6297(4) 0.2664(3) 0.0209(19) Uani 1 1 d .
C39 C 0.2012(4) 0.6088(4) 0.3168(3) 0.0204(19) Uani 1 1 d .
C40 C 0.2579(4) 0.5922(4) 0.3517(3) 0.0226(19) Uani 1 1 d .
C41 C 0.3199(4) 0.6019(5) 0.3340(3) 0.025(2) Uani 1 1 d .
H41 H 0.3585 0.5902 0.3569 0.029 Uiso 1 1 calc R
C42 C 0.3288(4) 0.6270(4) 0.2864(3) 0.024(2) Uani 1 1 d .
H42 H 0.3723 0.6347 0.2775 0.029 Uiso 1 1 calc R
C43 C 0.2501(5) 0.5667(5) 0.4071(3) 0.032(2) Uani 1 1 d .
C44 C 0.2072(5) 0.4968(6) 0.4052(4) 0.041(3) Uani 1 1 d .
H44A H 0.2299 0.4560 0.3895 0.062 Uiso 1 1 calc R
H44B H 0.1644 0.5068 0.3848 0.062 Uiso 1 1 calc R
H44C H 0.1999 0.4827 0.4400 0.062 Uiso 1 1 calc R
C45 C 0.2186(5) 0.6312(6) 0.4340(4) 0.049(3) Uani 1 1 d .
H45A H 0.2085 0.6146 0.4677 0.073 Uiso 1 1 calc R
H45B H 0.1776 0.6471 0.4133 0.073 Uiso 1 1 calc R
H45C H 0.2498 0.6732 0.4383 0.073 Uiso 1 1 calc R
C46 C 0.3181(5) 0.5480(6) 0.4372(4) 0.039(3) Uani 1 1 d .
H46A H 0.3117 0.5312 0.4717 0.058 Uiso 1 1 calc R
H46B H 0.3463 0.5927 0.4396 0.058 Uiso 1 1 calc R
H46C H 0.3395 0.5084 0.4195 0.058 Uiso 1 1 calc R
C47 C 0.3084(4) 0.8764(5) 0.1913(3) 0.025(2) Uani 1 1 d .
C48 C 0.2506(4) 0.8965(5) 0.1581(3) 0.026(2) Uani 1 1 d .
C49 C 0.1897(4) 0.8844(5) 0.1784(3) 0.024(2) Uani 1 1 d .
H49 H 0.1501 0.8967 0.1569 0.029 Uiso 1 1 calc R
C50 C 0.1825(4) 0.8572(4) 0.2254(3) 0.024(2) Uani 1 1 d .
H50 H 0.1395 0.8504 0.2356 0.029 Uiso 1 1 calc R
C51 C 0.2411(4) 0.8388(4) 0.2595(4) 0.024(2) Uani 1 1 d .
C52 C 0.3031(4) 0.8524(4) 0.2417(3) 0.0210(19) Uani 1 1 d .
C53 C 0.2556(4) 0.9271(5) 0.1047(3) 0.030(2) Uani 1 1 d .
C54 C 0.1865(5) 0.9437(7) 0.0755(4) 0.047(3) Uani 1 1 d .
H54A H 0.1615 0.9759 0.0965 0.070 Uiso 1 1 calc R
H54B H 0.1622 0.8968 0.0684 0.070 Uiso 1 1 calc R
H54C H 0.1916 0.9690 0.0432 0.070 Uiso 1 1 calc R
C55 C 0.2907(5) 0.8694(6) 0.0736(4) 0.042(3) Uani 1 1 d .
H55A H 0.2978 0.8909 0.0405 0.063 Uiso 1 1 calc R
H55B H 0.2629 0.8247 0.0681 0.063 Uiso 1 1 calc R
H55C H 0.3337 0.8559 0.0926 0.063 Uiso 1 1 calc R
C56 C 0.2940(5) 0.9992(6) 0.1093(4) 0.043(3) Uani 1 1 d .
H56A H 0.2697 1.0362 0.1272 0.065 Uiso 1 1 calc R
H56B H 0.2997 1.0178 0.0751 0.065 Uiso 1 1 calc R
H56C H 0.3378 0.9906 0.1287 0.065 Uiso 1 1 calc R
C57 C 0.2433(5) 0.8094(5) 0.3089(3) 0.028(2) Uani 1 1 d .
H57 H 0.2032 0.7972 0.3222 0.033 Uiso 1 1 calc R
C58 C 0.3030(4) 0.7983(5) 0.3379(4) 0.026(2) Uani 1 1 d .
H58 H 0.3042 0.7774 0.3712 0.031 Uiso 1 1 calc R
C59 C 0.3624(4) 0.8172(4) 0.3192(3) 0.0180(18) Uani 1 1 d .
C60 C 0.4248(4) 0.8188(5) 0.3554(3) 0.0215(19) Uani 1 1 d .
C61 C 0.4546(4) 0.7527(5) 0.3774(3) 0.029(2) Uani 1 1 d .
H61 H 0.4372 0.7055 0.3660 0.034 Uiso 1 1 calc R
C62 C 0.5076(5) 0.7557(5) 0.4144(3) 0.032(2) Uani 1 1 d .
H62 H 0.5279 0.7106 0.4272 0.038 Uiso 1 1 calc R
C63 C 0.5330(4) 0.8249(5) 0.4343(3) 0.026(2) Uani 1 1 d .
C64 C 0.5873(4) 0.8294(6) 0.4736(3) 0.032(2) Uani 1 1 d .
H64 H 0.6089 0.7848 0.4859 0.038 Uiso 1 1 calc R
C65 C 0.6093(5) 0.8957(6) 0.4943(3) 0.034(2) Uani 1 1 d .
H65 H 0.6453 0.8972 0.5210 0.041 Uiso 1 1 calc R
C66 C 0.5779(5) 0.9623(5) 0.4754(3) 0.031(2) Uani 1 1 d .
H66 H 0.5922 1.0088 0.4902 0.037 Uiso 1 1 calc R
C67 C 0.5271(5) 0.9605(5) 0.4359(3) 0.029(2) Uani 1 1 d .
H67 H 0.5080 1.0060 0.4228 0.035 Uiso 1 1 calc R
C68 C 0.5027(4) 0.8922(5) 0.4144(3) 0.0212(19) Uani 1 1 d .
C69 C 0.4486(4) 0.8879(5) 0.3739(3) 0.0236(19) Uani 1 1 d .
C70 C 0.4139(4) 0.9562(4) 0.3529(3) 0.0205(19) Uani 1 1 d .
C71 C 0.3536(4) 0.9798(5) 0.3712(3) 0.024(2) Uani 1 1 d .
C72 C 0.3290(4) 0.9452(5) 0.4141(3) 0.025(2) Uani 1 1 d .
H72 H 0.3535 0.9057 0.4315 0.030 Uiso 1 1 calc R
C73 C 0.2711(4) 0.9680(5) 0.4303(3) 0.030(2) Uani 1 1 d .
H73 H 0.2549 0.9434 0.4583 0.036 Uiso 1 1 calc R
C74 C 0.2348(5) 1.0276(6) 0.4060(4) 0.040(3) Uani 1 1 d .
H74 H 0.1947 1.0432 0.4180 0.048 Uiso 1 1 calc R
C75 C 0.2564(5) 1.0631(5) 0.3656(4) 0.032(2) Uani 1 1 d .
H75 H 0.2317 1.1038 0.3499 0.039 Uiso 1 1 calc R
C76 C 0.3167(4) 1.0392(5) 0.3462(3) 0.0230(19) Uani 1 1 d .
C77 C 0.3394(4) 1.0732(5) 0.3034(4) 0.030(2) Uani 1 1 d .
H77 H 0.3146 1.1127 0.2862 0.036 Uiso 1 1 calc R
C78 C 0.3967(4) 1.0497(4) 0.2868(3) 0.024(2) Uani 1 1 d .
H78 H 0.4116 1.0735 0.2580 0.029 Uiso 1 1 calc R
C79 C 0.4346(4) 0.9914(4) 0.3108(3) 0.0199(18) Uani 1 1 d .
C80 C 0.4993(4) 0.9710(4) 0.2923(3) 0.0205(19) Uani 1 1 d .
C81 C 0.5581(4) 1.0103(4) 0.3128(3) 0.0205(19) Uani 1 1 d .
H81 H 0.5559 1.0460 0.3393 0.025 Uiso 1 1 calc R
C82 C 0.6167(5) 0.9969(5) 0.2948(3) 0.026(2) Uani 1 1 d .
H82 H 0.6559 1.0210 0.3100 0.031 Uiso 1 1 calc R
C83 C 0.6198(4) 0.9477(4) 0.2537(3) 0.0170(18) Uani 1 1 d .
C84 C 0.5597(4) 0.9126(4) 0.2333(3) 0.0195(18) Uani 1 1 d .
C85 C 0.6758(4) 0.9336(5) 0.2272(3) 0.025(2) Uani 1 1 d .
H85 H 0.7176 0.9556 0.2391 0.030 Uiso 1 1 calc R
C86 C 0.6698(4) 0.8884(5) 0.1846(3) 0.0221(19) Uani 1 1 d .
H86 H 0.7085 0.8792 0.1685 0.027 Uiso 1 1 calc R
C87 C 0.6105(4) 0.8552(4) 0.1636(3) 0.0209(19) Uani 1 1 d .
C88 C 0.5540(4) 0.8678(4) 0.1880(3) 0.024(2) Uani 1 1 d .
C89 C 0.6051(4) 0.8048(5) 0.1147(3) 0.031(2) Uani 1 1 d .
C90 C 0.5812(5) 0.7275(5) 0.1280(4) 0.035(2) Uani 1 1 d .
H90A H 0.6156 0.7029 0.1516 0.052 Uiso 1 1 calc R
H90B H 0.5722 0.6977 0.0967 0.052 Uiso 1 1 calc R
H90C H 0.5404 0.7321 0.1444 0.052 Uiso 1 1 calc R
C91 C 0.5563(4) 0.8408(5) 0.0722(3) 0.027(2) Uani 1 1 d .
H91A H 0.5500 0.8074 0.0424 0.041 Uiso 1 1 calc R
H91B H 0.5743 0.8886 0.0621 0.041 Uiso 1 1 calc R
H91C H 0.5134 0.8492 0.0849 0.041 Uiso 1 1 calc R
C92 C 0.6742(4) 0.7963(6) 0.0952(4) 0.044(3) Uani 1 1 d .
H92A H 0.7061 0.7757 0.1226 0.065 Uiso 1 1 calc R
H92B H 0.6897 0.8453 0.0850 0.065 Uiso 1 1 calc R
H92C H 0.6703 0.7626 0.0656 0.065 Uiso 1 1 calc R
C93 C 0.1071(5) 0.7885(7) 0.4647(4) 0.051(3) Uani 1 1 d .
H93A H 0.0668 0.8080 0.4780 0.061 Uiso 1 1 calc R
H93B H 0.1004 0.7346 0.4575 0.061 Uiso 1 1 calc R
C94 C 0.4090(6) 0.7084(7) 0.0665(6) 0.063(4) Uani 1 1 d .
H94 H 0.4372 0.7387 0.0927 0.076 Uiso 1 1 calc R
C95 C 0.4860(6) 0.0065(6) 0.1177(4) 0.042(3) Uani 1 1 d .
H95A H 0.5291 -0.0201 0.1195 0.051 Uiso 1 1 calc R
H95B H 0.4515 -0.0307 0.1232 0.051 Uiso 1 1 calc R
C96 C 0.1111(5) 0.2356(8) 0.3389(4) 0.059(3) Uani 1 1 d .
H96A H 0.1059 0.1843 0.3518 0.070 Uiso 1 1 calc R
H96B H 0.0667 0.2540 0.3244 0.070 Uiso 1 1 calc R
C97 C 0.6217(5) 0.7453(7) 0.3298(4) 0.054(3) Uani 1 1 d .
H97A H 0.6132 0.7981 0.3380 0.065 Uiso 1 1 calc R
H97B H 0.5782 0.7209 0.3201 0.065 Uiso 1 1 calc R
C98 C 0.0107(7) 0.4747(6) 0.3803(4) 0.055(3) Uani 1 1 d .
H98A H 0.0510 0.5030 0.3743 0.066 Uiso 1 1 calc R
H98B H -0.0271 0.5101 0.3766 0.066 Uiso 1 1 calc R
Cl1 Cl 0.04387(10) 0.75167(11) 0.25421(8) 0.0255(5) Uani 1 1 d .
Cl2 Cl 0.46424(10) 0.73056(11) 0.24367(8) 0.0265(5) Uani 1 1 d .
Cl3 Cl 0.17696(17) 0.80102(19) 0.51125(11) 0.0640(9) Uani 1 1 d .
Cl4 Cl 0.11949(15) 0.83615(18) 0.40772(11) 0.0577(8) Uani 1 1 d .
Cl5 Cl 0.35148(16) 0.64299(16) 0.08234(12) 0.0567(8) Uani 1 1 d .
Cl7 Cl 0.49071(12) 0.07380(12) 0.16741(9) 0.0323(5) Uani 1 1 d .
Cl8 Cl 0.46745(19) 0.04534(16) 0.05664(11) 0.0633(9) Uani 1 1 d .
Cl9 Cl 0.14436(15) 0.2948(2) 0.39073(13) 0.0569(14) Uani 0.869(10) 1 d P
Cl10 Cl 0.16419(16) 0.23434(16) 0.29075(11) 0.0498(12) Uani 0.934(10) 1 d P
Cl11 Cl 0.66193(14) 0.7017(2) 0.38403(13) 0.0680(10) Uani 1 1 d .
Cl12 Cl 0.66770(15) 0.74205(16) 0.27759(11) 0.0528(7) Uani 1 1 d .
Cl13 Cl -0.00383(11) 0.40595(13) 0.33296(9) 0.0324(5) Uani 1 1 d .
Cl14 Cl 0.02124(19) 0.44132(15) 0.44268(10) 0.0598(9) Uani 1 1 d .
Cl6A Cl 0.3862(4) 0.7398(3) 0.0004(2) 0.071(2) Uani 0.77(3) 1 d P
Cl6B Cl 0.417(5) 0.707(6) 0.020(3) 0.27(5) Uani 0.23(4) 1 d P
N1 N 0.0072(3) 0.5662(3) 0.2507(2) 0.0147(14) Uani 1 1 d .
N2 N 0.1494(3) 0.6402(3) 0.2353(2) 0.0171(15) Uani 1 1 d .
N3 N 0.3633(3) 0.8416(4) 0.2713(3) 0.0215(16) Uani 1 1 d .
N4 N 0.5009(3) 0.9211(3) 0.2547(3) 0.0166(15) Uani 1 1 d .
O1 O 0.0182(3) 0.6456(3) 0.3328(2) 0.0205(13) Uani 1 1 d .
O2 O 0.1386(3) 0.6063(3) 0.3285(2) 0.0232(13) Uani 1 1 d .
O3 O 0.3703(3) 0.8803(3) 0.1779(2) 0.0199(13) Uani 1 1 d .
O4 O 0.4924(3) 0.8445(3) 0.1716(2) 0.0215(13) Uani 1 1 d .

loop_
_atom_site_aniso_label
_atom_site_aniso_U_11
_atom_site_aniso_U_22
_atom_site_aniso_U_33
_atom_site_aniso_U_23
_atom_site_aniso_U_13
_atom_site_aniso_U_12
Al1 0.0150(12) 0.0172(12) 0.0165(12) 0.0002(10) -0.0034(10) -0.0018(10)
Al2 0.0182(13) 0.0156(12) 0.0195(13) 0.0004(10) -0.0026(10) -0.0026(10)
C1 0.018(4) 0.014(4) 0.019(4) 0.011(3) -0.004(3) -0.002(3)
C2 0.028(5) 0.015(4) 0.026(5) 0.007(4) 0.002(4) -0.002(4)
C3 0.027(5) 0.030(5) 0.035(5) 0.009(4) 0.008(4) -0.001(4)
C4 0.030(5) 0.020(5) 0.023(5) 0.002(4) -0.004(4) -0.004(4)
C5 0.024(5) 0.017(4) 0.022(5) 0.009(4) 0.005(4) -0.004(4)
C6 0.019(4) 0.019(4) 0.021(4) 0.001(4) -0.002(4) -0.004(3)
C7 0.023(5) 0.029(5) 0.019(5) -0.004(4) 0.003(4) 0.003(4)
C8 0.034(6) 0.054(7) 0.046(6) -0.013(5) 0.009(5) 0.014(5)
C9 0.031(5) 0.024(5) 0.025(5) -0.002(4) 0.001(4) -0.001(4)
C10 0.033(5) 0.015(4) 0.040(6) -0.004(4) 0.001(4) 0.005(4)
C11 0.018(5) 0.022(5) 0.030(5) 0.008(4) -0.002(4) -0.010(4)
C12 0.030(5) 0.012(4) 0.021(4) 0.003(3) 0.001(4) -0.013(4)
C13 0.023(5) 0.021(4) 0.013(4) 0.008(3) 0.003(4) -0.011(4)
C14 0.020(4) 0.022(4) 0.013(4) 0.000(3) -0.001(3) -0.010(4)
C15 0.025(5) 0.022(5) 0.027(5) 0.003(4) 0.002(4) -0.008(4)
C16 0.023(5) 0.032(5) 0.033(5) 0.001(4) -0.002(4) 0.002(4)
C17 0.020(5) 0.025(5) 0.022(5) -0.011(4) -0.002(4) -0.005(4)
C18 0.029(5) 0.016(4) 0.040(6) -0.002(4) 0.005(4) 0.004(4)
C19 0.023(5) 0.041(6) 0.040(6) -0.013(5) -0.002(4) 0.002(4)
C20 0.030(5) 0.040(6) 0.018(5) -0.002(4) 0.001(4) -0.008(4)
C21 0.021(5) 0.028(5) 0.022(5) -0.002(4) -0.005(4) -0.002(4)
C22 0.021(4) 0.016(4) 0.019(4) -0.004(3) 0.006(4) -0.009(3)
C23 0.023(4) 0.010(4) 0.022(5) -0.008(3) 0.003(4) -0.006(3)
C24 0.018(4) 0.013(4) 0.018(4) 0.005(3) -0.001(3) -0.005(3)
C25 0.026(5) 0.025(5) 0.019(4) 0.000(4) 0.009(4) -0.002(4)
C26 0.022(4) 0.014(4) 0.030(5) 0.004(4) 0.004(4) -0.002(3)
C27 0.034(5) 0.021(5) 0.030(5) 0.010(4) 0.001(4) 0.002(4)
C28 0.030(5) 0.026(5) 0.014(4) 0.004(4) 0.000(4) -0.002(4)
C29 0.024(5) 0.027(5) 0.012(4) -0.004(4) 0.002(4) -0.001(4)
C30 0.027(5) 0.018(4) 0.016(4) 0.004(3) -0.003(4) -0.006(4)
C31 0.032(5) 0.031(5) 0.032(5) -0.003(4) 0.002(4) -0.011(4)
C32 0.031(5) 0.038(6) 0.022(5) 0.006(4) -0.004(4) -0.001(4)
C33 0.028(5) 0.035(5) 0.023(5) 0.009(4) -0.005(4) -0.004(4)
C34 0.013(4) 0.013(4) 0.028(5) -0.001(4) -0.002(4) 0.002(3)
C35 0.039(5) 0.010(4) 0.017(4) -0.004(3) 0.004(4) -0.004(4)
C36 0.021(5) 0.013(4) 0.038(5) -0.009(4) 0.002(4) -0.001(3)
C37 0.027(5) 0.008(4) 0.016(4) -0.006(3) 0.002(4) -0.004(3)
C38 0.020(5) 0.017(4) 0.026(5) -0.007(4) 0.004(4) 0.003(3)
C39 0.021(5) 0.014(4) 0.026(5) -0.009(4) 0.001(4) 0.005(3)
C40 0.022(5) 0.013(4) 0.031(5) -0.006(4) -0.002(4) 0.003(4)
C41 0.018(5) 0.019(4) 0.033(5) -0.004(4) -0.012(4) -0.005(4)
C42 0.020(5) 0.018(4) 0.033(5) 0.002(4) -0.006(4) -0.001(4)
C43 0.041(6) 0.041(6) 0.012(4) 0.009(4) -0.003(4) 0.008(5)
C44 0.027(5) 0.061(7) 0.034(6) 0.022(5) -0.002(5) -0.001(5)
C45 0.052(7) 0.072(8) 0.019(5) -0.006(5) -0.005(5) 0.031(6)
C46 0.033(6) 0.053(7) 0.027(5) 0.006(5) -0.012(4) 0.016(5)
C47 0.021(5) 0.019(5) 0.036(5) -0.014(4) 0.006(4) -0.004(4)
C48 0.034(5) 0.019(4) 0.027(5) -0.012(4) 0.006(4) 0.003(4)
C49 0.027(5) 0.023(5) 0.021(5) -0.011(4) -0.007(4) 0.003(4)
C50 0.022(5) 0.014(4) 0.036(5) -0.008(4) 0.004(4) -0.001(4)
C51 0.021(5) 0.006(4) 0.044(6) -0.002(4) 0.006(4) 0.004(3)
C52 0.033(5) 0.010(4) 0.021(5) -0.007(3) 0.007(4) 0.000(4)
C53 0.027(5) 0.033(5) 0.028(5) -0.001(4) 0.002(4) 0.015(4)
C54 0.047(7) 0.074(8) 0.018(5) 0.006(5) -0.004(5) 0.023(6)
C55 0.046(6) 0.056(7) 0.022(5) -0.005(5) -0.005(5) 0.021(5)
C56 0.046(6) 0.046(6) 0.038(6) 0.012(5) 0.005(5) 0.010(5)
C57 0.038(6) 0.017(4) 0.031(5) -0.008(4) 0.019(4) -0.009(4)
C58 0.025(5) 0.018(4) 0.035(5) 0.006(4) 0.005(4) 0.001(4)
C59 0.025(5) 0.010(4) 0.018(4) -0.001(3) -0.002(4) -0.007(3)
C60 0.026(5) 0.021(4) 0.019(4) 0.002(4) 0.008(4) 0.001(4)
C61 0.034(5) 0.027(5) 0.026(5) 0.006(4) 0.007(4) -0.004(4)
C62 0.040(6) 0.025(5) 0.030(5) 0.006(4) 0.000(4) 0.005(4)
C63 0.021(5) 0.036(5) 0.021(5) 0.004(4) 0.006(4) 0.003(4)
C64 0.026(5) 0.043(6) 0.025(5) 0.019(4) -0.004(4) 0.003(4)
C65 0.028(5) 0.048(6) 0.023(5) 0.008(5) -0.013(4) -0.010(5)
C66 0.038(6) 0.036(5) 0.017(5) -0.003(4) 0.000(4) -0.017(4)
C67 0.039(6) 0.030(5) 0.018(5) -0.005(4) 0.002(4) -0.009(4)
C68 0.018(4) 0.024(5) 0.021(5) 0.001(4) 0.001(4) -0.004(4)
C69 0.021(5) 0.030(5) 0.020(5) 0.004(4) 0.001(4) -0.001(4)
C70 0.025(5) 0.018(4) 0.018(4) -0.005(3) 0.000(4) -0.012(4)
C71 0.027(5) 0.023(5) 0.019(5) -0.005(4) -0.002(4) -0.010(4)
C72 0.030(5) 0.029(5) 0.017(4) -0.013(4) 0.003(4) -0.001(4)
C73 0.029(5) 0.041(6) 0.021(5) -0.007(4) 0.002(4) -0.008(4)
C74 0.022(5) 0.067(7) 0.031(6) -0.029(5) 0.005(4) -0.003(5)
C75 0.028(5) 0.027(5) 0.039(6) -0.011(4) -0.002(4) -0.003(4)
C76 0.019(5) 0.021(5) 0.028(5) -0.008(4) 0.000(4) -0.006(4)
C77 0.027(5) 0.022(5) 0.037(6) -0.004(4) -0.011(4) 0.003(4)
C78 0.041(6) 0.013(4) 0.020(5) -0.003(4) 0.008(4) 0.002(4)
C79 0.019(4) 0.020(4) 0.019(4) -0.002(4) -0.004(4) -0.005(4)
C80 0.020(4) 0.016(4) 0.024(5) 0.008(4) -0.002(4) -0.004(3)
C81 0.021(5) 0.014(4) 0.025(5) 0.001(4) -0.004(4) -0.006(3)
C82 0.039(6) 0.016(4) 0.020(5) 0.000(4) -0.011(4) -0.014(4)
C83 0.017(4) 0.010(4) 0.023(4) 0.015(3) -0.002(4) -0.001(3)
C84 0.020(4) 0.013(4) 0.025(5) 0.011(4) 0.001(4) 0.004(3)
C85 0.017(4) 0.022(5) 0.032(5) 0.008(4) -0.007(4) -0.003(4)
C86 0.023(5) 0.022(5) 0.021(5) -0.004(4) 0.005(4) 0.002(4)
C87 0.017(4) 0.018(4) 0.027(5) 0.000(4) 0.003(4) -0.001(3)
C88 0.025(5) 0.015(4) 0.029(5) 0.015(4) -0.006(4) 0.004(4)
C89 0.022(5) 0.040(6) 0.030(5) -0.007(4) 0.002(4) 0.001(4)
C90 0.040(6) 0.020(5) 0.043(6) -0.015(4) -0.002(5) 0.009(4)
C91 0.035(5) 0.028(5) 0.020(5) -0.006(4) 0.007(4) 0.000(4)
C92 0.023(5) 0.070(8) 0.037(6) -0.030(5) 0.000(4) 0.007(5)
C93 0.046(7) 0.051(7) 0.056(7) -0.009(6) 0.011(6) 0.000(6)
C94 0.044(7) 0.069(9) 0.072(9) -0.007(7) -0.006(7) -0.019(6)
C95 0.049(7) 0.037(6) 0.042(6) 0.003(5) 0.011(5) 0.004(5)
C96 0.038(6) 0.083(9) 0.055(7) -0.017(7) 0.002(6) 0.006(6)
C97 0.031(6) 0.061(8) 0.065(8) 0.022(6) -0.010(5) -0.002(5)
C98 0.074(9) 0.041(7) 0.049(7) -0.006(5) 0.009(6) -0.018(6)
Cl1 0.0227(11) 0.0180(10) 0.0364(12) 0.0023(9) 0.0060(9) -0.0011(9)
Cl2 0.0246(11) 0.0202(11) 0.0351(12) 0.0023(9) 0.0054(9) 0.0006(9)
Cl3 0.082(2) 0.069(2) 0.0378(16) -0.0082(15) -0.0055(15) 0.0169(18)
Cl4 0.0574(18) 0.067(2) 0.0482(17) 0.0158(15) 0.0043(14) 0.0033(15)
Cl5 0.067(2) 0.0481(17) 0.0542(18) 0.0043(14) 0.0055(15) -0.0015(15)
Cl7 0.0340(13) 0.0268(12) 0.0365(13) 0.0043(10) 0.0056(10) -0.0014(10)
Cl8 0.116(3) 0.0381(16) 0.0368(16) 0.0044(13) 0.0152(17) 0.0120(17)
Cl9 0.0275(18) 0.081(3) 0.062(2) -0.0302(19) 0.0082(15) -0.0100(16)
Cl10 0.073(2) 0.0375(17) 0.0407(18) 0.0089(13) 0.0150(15) 0.0002(15)
Cl11 0.0302(15) 0.109(3) 0.065(2) 0.0306(19) 0.0054(14) 0.0157(16)
Cl12 0.070(2) 0.0463(16) 0.0421(16) -0.0113(13) 0.0081(14) -0.0049(14)
Cl13 0.0328(13) 0.0311(12) 0.0335(13) 0.0057(10) 0.0050(10) -0.0022(10)
Cl14 0.118(3) 0.0329(14) 0.0293(14) 0.0027(11) 0.0111(16) 0.0084(16)
Cl6A 0.120(5) 0.057(3) 0.044(3) 0.003(2) 0.045(3) 0.000(4)
Cl6B 0.35(7) 0.32(7) 0.16(4) -0.10(5) 0.09(5) -0.32(7)
N1 0.015(3) 0.015(3) 0.013(3) -0.002(3) -0.003(3) 0.000(3)
N2 0.017(3) 0.015(3) 0.018(4) 0.004(3) -0.003(3) -0.003(3)
N3 0.013(4) 0.022(4) 0.028(4) -0.004(3) -0.002(3) -0.001(3)
N4 0.017(4) 0.011(3) 0.022(4) 0.001(3) -0.001(3) -0.002(3)
O1 0.013(3) 0.023(3) 0.025(3) 0.000(3) -0.001(2) -0.003(2)
O2 0.027(3) 0.021(3) 0.022(3) 0.005(2) 0.000(3) 0.004(3)
O3 0.021(3) 0.018(3) 0.020(3) 0.001(2) 0.002(2) 0.001(2)
O4 0.016(3) 0.025(3) 0.022(3) -0.002(3) 0.000(2) -0.005(2)

loop_
_atom_type_symbol
_atom_type_description
_atom_type_scat_dispersion_real
_atom_type_scat_dispersion_imag
_atom_type_scat_source
C C 0.0033 0.0016 'International Tables Vol C Tables 4.2.6.8 and 6.1.1.4'
H H 0.0000 0.0000 'International Tables Vol C Tables 4.2.6.8 and 6.1.1.4'
N N 0.0061 0.0033 'International Tables Vol C Tables 4.2.6.8 and 6.1.1.4'
O O 0.0106 0.0060 'International Tables Vol C Tables 4.2.6.8 and 6.1.1.4'
Al Al 0.0645 0.0514 'International Tables Vol C Tables 4.2.6.8 and 6.1.1.4'
Cl Cl 0.1484 0.1585 'International Tables Vol C Tables 4.2.6.8 and 6.1.1.4'

loop_
_geom_angle_atom_site_label_1
_geom_angle_atom_site_label_2
_geom_angle_atom_site_label_3
_geom_angle
O2 Al1 O1 90.6(3)
O2 Al1 N1 118.1(3)
O1 Al1 N1 84.9(3)
O2 Al1 N2 81.9(3)
O1 Al1 N2 170.2(3)
N1 Al1 N2 104.3(3)
O2 Al1 Cl1 133.4(2)
O1 Al1 Cl1 92.0(2)
N1 Al1 Cl1 108.4(2)
N2 Al1 Cl1 88.5(2)
O3 Al2 O4 91.8(3)
O3 Al2 N4 116.8(3)
O4 Al2 N4 84.5(3)
O3 Al2 N3 82.4(3)
O4 Al2 N3 172.3(3)
N4 Al2 N3 102.6(3)
O3 Al2 Cl2 130.2(2)
O4 Al2 Cl2 91.5(2)
N4 Al2 Cl2 113.0(2)
N3 Al2 Cl2 88.4(2)
O1 C1 C2 124.5(7)
O1 C1 C6 114.7(7)
C2 C1 C6 120.7(7)
C1 C2 C3 116.5(8)
C1 C2 C7 121.6(7)
C3 C2 C7 121.8(8)
C4 C3 C2 123.7(9)
C3 C4 C5 119.8(8)
C4 C5 C6 117.6(8)
C4 C5 C11 125.4(8)
C6 C5 C11 116.9(8)
N1 C6 C1 115.4(7)
N1 C6 C5 122.9(7)
C1 C6 C5 121.5(8)
C9 C7 C10 110.1(7)
C9 C7 C8 108.7(7)
C10 C7 C8 108.5(7)
C9 C7 C2 108.9(7)
C10 C7 C2 108.4(7)
C8 C7 C2 112.1(7)
C12 C11 C5 119.0(8)
C11 C12 C13 121.2(8)
N1 C13 C12 121.3(8)
N1 C13 C14 119.9(7)
C12 C13 C14 118.6(7)
C23 C14 C15 119.8(8)
C23 C14 C13 122.7(7)
C15 C14 C13 117.5(7)
C16 C15 C14 120.7(8)
C15 C16 C17 120.7(8)
C16 C17 C18 121.3(8)
C16 C17 C22 119.9(8)
C18 C17 C22 118.8(8)
C19 C18 C17 121.1(8)
C18 C19 C20 120.1(9)
C21 C20 C19 119.7(9)
C20 C21 C22 122.2(8)
C21 C22 C17 118.0(8)
C21 C22 C23 123.3(8)
C17 C22 C23 118.6(7)
C14 C23 C22 120.3(7)
C14 C23 C24 119.6(7)
C22 C23 C24 120.0(7)
C25 C24 C29 119.6(7)
C25 C24 C23 118.6(7)
C29 C24 C23 121.6(7)
C24 C25 C26 121.0(8)
C24 C25 C34 117.9(7)
C26 C25 C34 120.7(7)
C27 C26 C25 120.6(8)
C26 C27 C28 120.5(8)
C27 C28 C29 120.0(7)
C27 C28 C33 120.9(8)
C29 C28 C33 119.1(8)
C30 C29 C28 118.5(7)
C30 C29 C24 123.2(8)
C28 C29 C24 118.3(7)
C31 C30 C29 121.2(8)
C30 C31 C32 121.2(8)
C33 C32 C31 119.1(8)
C32 C33 C28 120.9(8)
N2 C34 C35 121.2(7)
N2 C34 C25 122.0(7)
C35 C34 C25 116.8(7)
C36 C35 C34 120.0(8)
C35 C36 C37 119.8(8)
C36 C37 C38 117.0(8)
C36 C37 C42 125.8(8)
C38 C37 C42 117.2(7)
N2 C38 C37 124.0(7)
N2 C38 C39 113.1(7)
C37 C38 C39 122.8(8)
O2 C39 C38 116.7(7)
O2 C39 C40 124.1(8)
C38 C39 C40 119.2(8)
C41 C40 C39 116.7(8)
C41 C40 C43 123.0(8)
C39 C40 C43 120.3(8)
C42 C41 C40 124.7(8)
C41 C42 C37 119.2(8)
C44 C43 C45 111.6(9)
C44 C43 C46 108.1(8)
C45 C43 C46 108.8(8)
C44 C43 C40 109.5(7)
C45 C43 C40 107.8(7)
C46 C43 C40 111.1(8)
O3 C47 C52 116.3(8)
O3 C47 C48 123.4(8)
C52 C47 C48 120.2(8)
C49 C48 C47 114.8(8)
C49 C48 C53 124.1(8)
C47 C48 C53 121.1(8)
C50 C49 C48 126.5(8)
C49 C50 C51 118.8(8)
C57 C51 C52 116.3(8)
C57 C51 C50 126.8(8)
C52 C51 C50 116.9(8)
N3 C52 C47 114.2(7)
N3 C52 C51 123.3(8)
C47 C52 C51 122.5(8)
C56 C53 C48 109.0(8)
C56 C53 C54 107.8(8)
C48 C53 C54 111.7(8)
C56 C53 C55 110.5(8)
C48 C53 C55 109.5(7)
C54 C53 C55 108.4(8)
C58 C57 C51 120.1(8)
C57 C58 C59 120.8(8)
N3 C59 C58 121.5(8)
N3 C59 C60 119.3(7)
C58 C59 C60 118.8(7)
C69 C60 C61 119.0(8)
C69 C60 C59 118.2(7)
C61 C60 C59 122.0(8)
C62 C61 C60 121.2(8)
C61 C62 C63 121.2(8)
C64 C63 C62 122.3(8)
C64 C63 C68 118.8(8)
C62 C63 C68 118.9(8)
C65 C64 C63 122.0(9)
C64 C65 C66 119.1(8)
C67 C66 C65 120.6(9)
C66 C67 C68 121.3(9)
C67 C68 C63 118.2(8)
C67 C68 C69 122.8(8)
C63 C68 C69 119.0(8)
C60 C69 C68 120.5(8)
C60 C69 C70 118.2(7)
C68 C69 C70 121.2(7)
C79 C70 C71 119.3(8)
C79 C70 C69 119.9(8)
C71 C70 C69 120.2(7)
C76 C71 C70 119.4(8)
C76 C71 C72 118.5(8)
C70 C71 C72 122.1(8)
C73 C72 C71 121.0(9)
C72 C73 C74 120.6(9)
C75 C74 C73 120.9(9)
C74 C75 C76 120.3(9)
C77 C76 C71 119.5(8)
C77 C76 C75 121.8(8)
C71 C76 C75 118.8(8)
C78 C77 C76 120.0(8)
C77 C78 C79 121.9(8)
C70 C79 C78 120.0(8)
C70 C79 C80 120.7(7)
C78 C79 C80 119.2(7)
N4 C80 C81 120.9(8)
N4 C80 C79 120.4(7)
C81 C80 C79 118.6(7)
C82 C81 C80 120.4(8)
C81 C82 C83 120.4(8)
C82 C83 C84 117.0(8)
C82 C83 C85 127.0(8)
C84 C83 C85 115.9(7)
N4 C84 C83 122.6(8)
N4 C84 C88 114.4(7)
C83 C84 C88 122.9(8)
C86 C85 C83 120.3(8)
C85 C86 C87 124.1(8)
C86 C87 C88 117.7(8)
C86 C87 C89 122.8(7)
C88 C87 C89 119.5(7)
O4 C88 C87 125.9(8)
O4 C88 C84 115.0(8)
C87 C88 C84 119.1(8)
C90 C89 C91 110.7(7)
C90 C89 C92 108.1(8)
C91 C89 C92 109.0(8)
C90 C89 C87 109.1(7)
C91 C89 C87 109.3(7)
C92 C89 C87 110.6(7)
Cl3 C93 Cl4 109.9(6)
Cl6B C94 Cl5 113.6(14)
Cl5 C94 Cl6A 109.7(7)
Cl8 C95 Cl7 113.1(6)
Cl10 C96 Cl9 110.5(7)
Cl11 C97 Cl12 112.8(6)
Cl14 C98 Cl13 114.8(6)
Cl6A Cl6B C94 111(8)
C13 N1 C6 118.3(7)
C13 N1 Al1 135.7(6)
C6 N1 Al1 105.8(5)
C34 N2 C38 117.7(7)
C34 N2 Al1 133.4(5)
C38 N2 Al1 107.5(5)
C59 N3 C52 117.8(7)
C59 N3 Al2 133.7(6)
C52 N3 Al2 106.8(5)
C80 N4 C84 118.3(7)
C80 N4 Al2 134.8(6)
C84 N4 Al2 106.7(5)
C1 O1 Al1 113.0(5)
C39 O2 Al1 119.0(5)
C47 O3 Al2 118.5(5)
C88 O4 Al2 113.3(5)

loop_
_geom_bond_atom_site_label_1
_geom_bond_atom_site_label_2
_geom_bond_distance
Al1 O2 1.777(6)
Al1 O1 1.815(6)
Al1 N1 1.993(7)
Al1 N2 2.111(7)
Al1 Cl1 2.201(4)
Al2 O3 1.774(6)
Al2 O4 1.819(6)
Al2 N4 1.996(7)
Al2 N3 2.113(7)
Al2 Cl2 2.198(4)
C1 O1 1.343(9)
C1 C2 1.377(12)
C1 C6 1.416(11)
C2 C3 1.432(12)
C2 C7 1.555(12)
C3 C4 1.369(12)
C4 C5 1.405(12)
C5 C6 1.416(11)
C5 C11 1.424(12)
C6 N1 1.389(10)
C7 C9 1.527(12)
C7 C10 1.541(12)
C7 C8 1.547(12)
C11 C12 1.367(12)
C12 C13 1.420(11)
C13 N1 1.329(10)
C13 C14 1.479(12)
C14 C23 1.393(11)
C14 C15 1.422(12)
C15 C16 1.370(12)
C16 C17 1.409(12)
C17 C18 1.420(12)
C17 C22 1.428(12)
C18 C19 1.360(13)
C19 C20 1.404(13)
C20 C21 1.374(12)
C21 C22 1.394(11)
C22 C23 1.429(11)
C23 C24 1.490(11)
C24 C25 1.386(11)
C24 C29 1.448(11)
C25 C26 1.412(11)
C25 C34 1.502(11)
C26 C27 1.367(12)
C27 C28 1.423(12)
C28 C29 1.424(12)
C28 C33 1.425(12)
C29 C30 1.406(11)
C30 C31 1.356(12)
C31 C32 1.419(13)
C32 C33 1.368(13)
C34 N2 1.332(10)
C34 C35 1.432(12)
C35 C36 1.384(12)
C36 C37 1.399(12)
C37 C38 1.399(11)
C37 C42 1.426(11)
C38 N2 1.394(10)
C38 C39 1.408(12)
C39 O2 1.342(10)
C39 C40 1.412(11)
C40 C41 1.402(12)
C40 C43 1.554(12)
C41 C42 1.363(12)
C43 C44 1.521(14)
C43 C45 1.535(13)
C43 C46 1.539(12)
C47 O3 1.346(10)
C47 C52 1.411(12)
C47 C48 1.420(12)
C48 C49 1.419(12)
C48 C53 1.524(13)
C49 C50 1.352(12)
C50 C51 1.438(12)
C51 C57 1.395(12)
C51 C52 1.415(12)
C52 N3 1.378(10)
C53 C56 1.505(14)
C53 C54 1.542(13)
C53 C55 1.544(12)
C57 C58 1.364(12)
C58 C59 1.396(12)
C59 N3 1.337(10)
C59 C60 1.486(11)
C60 C69 1.395(12)
C60 C61 1.422(12)
C61 C62 1.360(12)
C62 C63 1.418(13)
C63 C64 1.417(12)
C63 C68 1.424(12)
C64 C65 1.357(13)
C65 C66 1.415(13)
C66 C67 1.370(12)
C67 C68 1.412(12)
C68 C69 1.434(11)
C69 C70 1.484(12)
C70 C79 1.382(11)
C70 C71 1.430(12)
C71 C76 1.415(12)
C71 C72 1.430(12)
C72 C73 1.360(12)
C73 C74 1.405(14)
C74 C75 1.356(14)
C75 C76 1.446(12)
C76 C77 1.407(13)
C77 C78 1.357(12)
C78 C79 1.401(11)
C79 C80 1.498(12)
C80 N4 1.337(10)
C80 C81 1.432(11)
C81 C82 1.353(12)
C82 C83 1.403(12)
C83 C84 1.416(11)
C83 C85 1.424(12)
C84 N4 1.385(10)
C84 C88 1.429(12)
C85 C86 1.377(12)
C86 C87 1.393(11)
C87 C88 1.397(12)
C87 C89 1.566(12)
C88 O4 1.336(10)
C89 C90 1.522(13)
C89 C91 1.541(12)
C89 C92 1.556(12)
C93 Cl3 1.769(11)
C93 Cl4 1.770(12)
C94 Cl6B 1.26(5)
C94 Cl5 1.739(13)
C94 Cl6A 1.833(16)
C95 Cl8 1.749(10)
C95 Cl7 1.773(10)
C96 Cl10 1.758(12)
C96 Cl9 1.794(12)
C97 Cl11 1.740(11)
C97 Cl12 1.752(12)
C98 Cl14 1.735(11)
C98 Cl13 1.752(11)
Cl6A Cl6B 0.96(14)

loop_
_geom_torsion_atom_site_label_1
_geom_torsion_atom_site_label_2
_geom_torsion_atom_site_label_3
_geom_torsion_atom_site_label_4
_geom_torsion
O1 C1 C2 C3 -176.5(7)
C6 C1 C2 C3 0.6(11)
O1 C1 C2 C7 2.2(12)
C6 C1 C2 C7 179.3(7)
C1 C2 C3 C4 2.5(12)
C7 C2 C3 C4 -176.2(8)
C2 C3 C4 C5 -2.0(13)
C3 C4 C5 C6 -1.4(12)
C3 C4 C5 C11 174.8(8)
O1 C1 C6 N1 -2.3(10)
C2 C1 C6 N1 -179.7(7)
O1 C1 C6 C5 173.3(7)
C2 C1 C6 C5 -4.0(12)
C4 C5 C6 N1 179.7(7)
C11 C5 C6 N1 3.2(12)
C4 C5 C6 C1 4.4(12)
C11 C5 C6 C1 -172.1(7)
C1 C2 C7 C9 -62.4(10)
C3 C2 C7 C9 116.3(9)
C1 C2 C7 C10 57.5(10)
C3 C2 C7 C10 -123.9(8)
C1 C2 C7 C8 177.3(8)
C3 C2 C7 C8 -4.1(11)
C4 C5 C11 C12 -174.8(8)
C6 C5 C11 C12 1.5(11)
C5 C11 C12 C13 -3.3(12)
C11 C12 C13 N1 0.4(12)
C11 C12 C13 C14 175.3(7)
N1 C13 C14 C23 -92.5(10)
C12 C13 C14 C23 92.4(9)
N1 C13 C14 C15 91.3(9)
C12 C13 C14 C15 -83.8(9)
C23 C14 C15 C16 0.0(12)
C13 C14 C15 C16 176.3(8)
C14 C15 C16 C17 -2.1(13)
C15 C16 C17 C18 -177.4(8)
C15 C16 C17 C22 2.3(12)
C16 C17 C18 C19 179.9(8)
C22 C17 C18 C19 0.3(12)
C17 C18 C19 C20 1.1(13)
C18 C19 C20 C21 -1.5(13)
C19 C20 C21 C22 0.4(13)
C20 C21 C22 C17 0.9(12)
C20 C21 C22 C23 -179.7(8)
C16 C17 C22 C21 179.1(8)
C18 C17 C22 C21 -1.3(11)
C16 C17 C22 C23 -0.3(11)
C18 C17 C22 C23 179.3(7)
C15 C14 C23 C22 2.0(11)
C13 C14 C23 C22 -174.1(7)
C15 C14 C23 C24 -174.4(7)
C13 C14 C23 C24 9.5(11)
C21 C22 C23 C14 178.9(7)
C17 C22 C23 C14 -1.8(11)
C21 C22 C23 C24 -4.8(12)
C17 C22 C23 C24 174.6(7)
C14 C23 C24 C25 95.5(9)
C22 C23 C24 C25 -81.0(10)
C14 C23 C24 C29 -90.5(10)
C22 C23 C24 C29 93.1(9)
C29 C24 C25 C26 0.0(12)
C23 C24 C25 C26 174.2(7)
C29 C24 C25 C34 -173.0(7)
C23 C24 C25 C34 1.2(11)
C24 C25 C26 C27 1.7(13)
C34 C25 C26 C27 174.5(8)
C25 C26 C27 C28 -1.8(13)
C26 C27 C28 C29 0.3(13)
C26 C27 C28 C33 -178.6(8)
C27 C28 C29 C30 -178.5(8)
C33 C28 C29 C30 0.5(12)
C27 C28 C29 C24 1.3(12)
C33 C28 C29 C24 -179.7(8)
C25 C24 C29 C30 178.3(8)
C23 C24 C29 C30 4.3(12)
C25 C24 C29 C28 -1.5(12)
C23 C24 C29 C28 -175.5(7)
C28 C29 C30 C31 -0.1(12)
C24 C29 C30 C31 -179.9(8)
C29 C30 C31 C32 -0.5(14)
C30 C31 C32 C33 0.7(14)
C31 C32 C33 C28 -0.3(14)
C27 C28 C33 C32 178.6(9)
C29 C28 C33 C32 -0.3(13)
C24 C25 C34 N2 -69.2(10)
C26 C25 C34 N2 117.7(9)
C24 C25 C34 C35 106.7(9)
C26 C25 C34 C35 -66.3(10)
N2 C34 C35 C36 5.7(12)
C25 C34 C35 C36 -170.3(7)
C34 C35 C36 C37 -0.4(11)
C35 C36 C37 C38 -3.8(11)
C35 C36 C37 C42 178.7(8)
C36 C37 C38 N2 3.3(11)
C42 C37 C38 N2 -178.9(7)
C36 C37 C38 C39 -173.6(7)
C42 C37 C38 C39 4.1(11)
N2 C38 C39 O2 -3.6(10)
C37 C38 C39 O2 173.6(7)
N2 C38 C39 C40 176.5(7)
C37 C38 C39 C40 -6.2(12)
O2 C39 C40 C41 -176.3(7)
C38 C39 C40 C41 3.5(11)
O2 C39 C40 C43 2.1(12)
C38 C39 C40 C43 -178.1(7)
C39 C40 C41 C42 1.0(12)
C43 C40 C41 C42 -177.3(8)
C40 C41 C42 C37 -3.1(13)
C36 C37 C42 C41 178.0(8)
C38 C37 C42 C41 0.5(11)
C41 C40 C43 C44 -123.8(9)
C39 C40 C43 C44 57.9(10)
C41 C40 C43 C45 114.6(9)
C39 C40 C43 C45 -63.7(10)
C41 C40 C43 C46 -4.6(12)
C39 C40 C43 C46 177.2(8)
O3 C47 C48 C49 176.5(7)
C52 C47 C48 C49 -4.9(11)
O3 C47 C48 C53 -2.3(12)
C52 C47 C48 C53 176.2(7)
C47 C48 C49 C50 0.9(12)
C53 C48 C49 C50 179.7(8)
C48 C49 C50 C51 0.8(13)
C49 C50 C51 C57 -179.1(8)
C49 C50 C51 C52 1.5(11)
O3 C47 C52 N3 4.6(10)
C48 C47 C52 N3 -174.0(7)
O3 C47 C52 C51 -173.8(7)
C48 C47 C52 C51 7.6(12)
C57 C51 C52 N3 -3.3(11)
C50 C51 C52 N3 176.1(7)
C57 C51 C52 C47 174.9(7)
C50 C51 C52 C47 -5.7(11)
C49 C48 C53 C56 119.3(9)
C47 C48 C53 C56 -62.0(10)
C49 C48 C53 C54 0.3(12)
C47 C48 C53 C54 179.1(8)
C49 C48 C53 C55 -119.7(9)
C47 C48 C53 C55 59.0(11)
C52 C51 C57 C58 2.7(12)
C50 C51 C57 C58 -176.6(8)
C51 C57 C58 C59 1.1(13)
C57 C58 C59 N3 -4.9(12)
C57 C58 C59 C60 167.7(8)
N3 C59 C60 C69 72.2(10)
C58 C59 C60 C69 -100.5(9)
N3 C59 C60 C61 -117.7(9)
C58 C59 C60 C61 69.6(11)
C69 C60 C61 C62 -3.0(13)
C59 C60 C61 C62 -173.0(8)
C60 C61 C62 C63 3.2(14)
C61 C62 C63 C64 178.7(8)
C61 C62 C63 C68 -0.8(13)
C62 C63 C64 C65 -176.7(9)
C68 C63 C64 C65 2.9(13)
C63 C64 C65 C66 -1.1(14)
C64 C65 C66 C67 -1.7(14)
C65 C66 C67 C68 2.7(14)
C66 C67 C68 C63 -0.9(13)
C66 C67 C68 C69 178.4(8)
C64 C63 C68 C67 -1.8(12)
C62 C63 C68 C67 177.7(8)
C64 C63 C68 C69 178.9(8)
C62 C63 C68 C69 -1.6(12)
C61 C60 C69 C68 0.5(12)
C59 C60 C69 C68 170.9(7)
C61 C60 C69 C70 -176.0(8)
C59 C60 C69 C70 -5.6(11)
C67 C68 C69 C60 -177.6(8)
C63 C68 C69 C60 1.7(12)
C67 C68 C69 C70 -1.2(13)
C63 C68 C69 C70 178.1(8)
C60 C69 C70 C79 -91.0(10)
C68 C69 C70 C79 92.6(10)
C60 C69 C70 C71 80.1(10)
C68 C69 C70 C71 -96.4(10)
C79 C70 C71 C76 -0.8(11)
C69 C70 C71 C76 -171.9(7)
C79 C70 C71 C72 179.1(7)
C69 C70 C71 C72 8.1(12)
C76 C71 C72 C73 0.8(12)
C70 C71 C72 C73 -179.1(8)
C71 C72 C73 C74 -1.6(13)
C72 C73 C74 C75 0.7(14)
C73 C74 C75 C76 1.0(13)
C70 C71 C76 C77 1.0(12)
C72 C71 C76 C77 -178.9(7)
C70 C71 C76 C75 -179.2(7)
C72 C71 C76 C75 0.9(11)
C74 C75 C76 C77 178.0(8)
C74 C75 C76 C71 -1.8(12)
C71 C76 C77 C78 -0.9(12)
C75 C76 C77 C78 179.3(8)
C76 C77 C78 C79 0.5(13)
C71 C70 C79 C78 0.4(12)
C69 C70 C79 C78 171.5(7)
C71 C70 C79 C80 176.7(7)
C69 C70 C79 C80 -12.2(11)
C77 C78 C79 C70 -0.3(13)
C77 C78 C79 C80 -176.6(8)
C70 C79 C80 N4 95.3(9)
C78 C79 C80 N4 -88.4(10)
C70 C79 C80 C81 -89.7(10)
C78 C79 C80 C81 86.5(10)
N4 C80 C81 C82 -0.8(12)
C79 C80 C81 C82 -175.7(8)
C80 C81 C82 C83 3.8(12)
C81 C82 C83 C84 -1.2(11)
C81 C82 C83 C85 173.3(8)
C82 C83 C84 N4 -4.6(11)
C85 C83 C84 N4 -179.8(7)
C82 C83 C84 C88 172.8(7)
C85 C83 C84 C88 -2.4(11)
C82 C83 C85 C86 -174.4(8)
C84 C83 C85 C86 0.1(11)
C83 C85 C86 C87 1.6(13)
C85 C86 C87 C88 -1.1(13)
C85 C86 C87 C89 179.2(8)
C86 C87 C88 O4 175.6(7)
C89 C87 C88 O4 -4.6(12)
C86 C87 C88 C84 -1.1(11)
C89 C87 C88 C84 178.6(7)
N4 C84 C88 O4 3.4(10)
C83 C84 C88 O4 -174.2(7)
N4 C84 C88 C87 -179.5(7)
C83 C84 C88 C87 2.9(11)
C86 C87 C89 C90 120.5(9)
C88 C87 C89 C90 -59.2(10)
C86 C87 C89 C91 -118.3(9)
C88 C87 C89 C91 61.9(10)
C86 C87 C89 C92 1.6(12)
C88 C87 C89 C92 -178.1(8)
Cl5 C94 Cl6A Cl6B -103(3)
Cl5 C94 Cl6B Cl6A 88(4)
C12 C13 N1 C6 4.2(11)
C14 C13 N1 C6 -170.7(7)
C12 C13 N1 Al1 -170.3(6)
C14 C13 N1 Al1 14.8(12)
C1 C6 N1 C13 169.5(7)
C5 C6 N1 C13 -6.1(11)
C1 C6 N1 Al1 -14.5(8)
C5 C6 N1 Al1 170.0(6)
O2 Al1 N1 C13 -76.8(8)
O1 Al1 N1 C13 -164.8(8)
N2 Al1 N1 C13 11.6(8)
Cl1 Al1 N1 C13 104.9(7)
O2 Al1 N1 C6 108.2(5)
O1 Al1 N1 C6 20.2(5)
N2 Al1 N1 C6 -163.4(5)
Cl1 Al1 N1 C6 -70.2(5)
C35 C34 N2 C38 -6.2(11)
C25 C34 N2 C38 169.6(7)
C35 C34 N2 Al1 158.3(6)
C25 C34 N2 Al1 -25.9(11)
C37 C38 N2 C34 1.7(11)
C39 C38 N2 C34 178.9(7)
C37 C38 N2 Al1 -166.5(6)
C39 C38 N2 Al1 10.7(8)
O2 Al1 N2 C34 -177.3(7)
N1 Al1 N2 C34 65.7(8)
Cl1 Al1 N2 C34 -43.0(7)
O2 Al1 N2 C38 -11.7(5)
N1 Al1 N2 C38 -128.8(5)
Cl1 Al1 N2 C38 122.6(5)
C58 C59 N3 C52 4.3(11)
C60 C59 N3 C52 -168.2(7)
C58 C59 N3 Al2 -158.6(6)
C60 C59 N3 Al2 28.9(11)
C47 C52 N3 C59 -178.5(7)
C51 C52 N3 C59 -0.1(11)
C47 C52 N3 Al2 -11.3(8)
C51 C52 N3 Al2 167.0(6)
O3 Al2 N3 C59 176.1(8)
N4 Al2 N3 C59 -68.1(8)
Cl2 Al2 N3 C59 45.1(7)
O3 Al2 N3 C52 11.9(5)
N4 Al2 N3 C52 127.7(5)
Cl2 Al2 N3 C52 -119.1(5)
C81 C80 N4 C84 -4.9(11)
C79 C80 N4 C84 170.0(7)
C81 C80 N4 Al2 170.6(6)
C79 C80 N4 Al2 -14.5(12)
C83 C84 N4 C80 7.7(11)
C88 C84 N4 C80 -170.0(7)
C83 C84 N4 Al2 -169.0(6)
C88 C84 N4 Al2 13.4(8)
O3 Al2 N4 C80 75.4(8)
O4 Al2 N4 C80 164.6(8)
N3 Al2 N4 C80 -12.5(8)
Cl2 Al2 N4 C80 -106.1(7)
O3 Al2 N4 C84 -108.8(5)
O4 Al2 N4 C84 -19.6(5)
N3 Al2 N4 C84 163.4(5)
Cl2 Al2 N4 C84 69.7(5)
C2 C1 O1 Al1 -162.4(6)
C6 C1 O1 Al1 20.4(8)
O2 Al1 O1 C1 -141.0(5)
N1 Al1 O1 C1 -22.9(5)
Cl1 Al1 O1 C1 85.5(5)
C38 C39 O2 Al1 -7.6(9)
C40 C39 O2 Al1 172.2(6)
O1 Al1 O2 C39 -162.8(6)
N1 Al1 O2 C39 112.6(6)
N2 Al1 O2 C39 10.7(6)
Cl1 Al1 O2 C39 -69.5(6)
C52 C47 O3 Al2 6.8(9)
C48 C47 O3 Al2 -174.6(6)
O4 Al2 O3 C47 164.5(6)
N4 Al2 O3 C47 -110.7(6)
N3 Al2 O3 C47 -10.3(5)
Cl2 Al2 O3 C47 71.1(6)
C87 C88 O4 Al2 162.3(7)
C84 C88 O4 Al2 -20.8(8)
O3 Al2 O4 C88 139.3(5)
N4 Al2 O4 C88 22.6(5)
Cl2 Al2 O4 C88 -90.3(5)
